data_4306768
loop_
_publ_author_name
'Andrew L. Johnson'
'Nathan Hollingsworth'
'Gabriele Kociok-K\"ohn'
'Kieran C. Molloy'

_publ_section_title
;
Organozinc Aminoalcoholates: Synthesis, Structure, and Materials Chemistry
;
_journal_name_full 'Inorganic Chemistry'
_journal_page_first 12040
_journal_page_last 12048
_journal_paper_doi 10.1021/ic801591d
_journal_volume 47
_journal_year 2008
_chemical_formula_moiety 'C24 H60 N4 O4 Zn4'
_chemical_formula_sum 'C24 H60 N4 O4 Zn4'
_chemical_formula_weight 730.24
_chemical_name_systematic
;
 ?
;
_space_group_IT_number 14
_symmetry_cell_setting monoclinic
_symmetry_space_group_name_Hall '-P 2ybc'
_symmetry_space_group_name_H-M 'P 1 21/c 1'
_atom_sites_solution_hydrogens geom
_atom_sites_solution_primary direct
_atom_sites_solution_secondary difmap
_audit_creation_method SHELXL-97
_cell_angle_alpha 90.00
_cell_angle_beta 111.8770(10)
_cell_angle_gamma 90.00
_cell_formula_units_Z 4
_cell_length_a 20.8790(2)
_cell_length_b 10.80900(10)
_cell_length_c 16.67400(10)
_cell_measurement_reflns_used 75683
_cell_measurement_temperature 150(2)
_cell_measurement_theta_max 30.034
_cell_measurement_theta_min 2.910
_cell_volume 3492.02(6)
_computing_cell_refinement 'HKL Scalepack (Otwinski & Minor, 1997)'
_computing_data_collection 'Collect (Nonius BV, 1997-2000)'
_computing_data_reduction
;
 DENZO-SCALEPACK Z. Otwinowski and W. Minor, " 
 Processing of X-ray Diffraction Data Collected in Oscillation Mode ", 
 Methods in Enzymology, Volume 276: Macromolecular Crystallography, 
 part A, p.307-326, 1997,C.W. Carter, Jr. & R. M. Sweet, Eds., Academic Press.
;
_computing_molecular_graphics 'ORTEP3 for Windows - Farrugia, L. J. J. Appl. Crystallogr. 1997, 30, 565'
_computing_publication_material
;
 'WinGX publication routines, Farrugia, 
 L. J., J. Appl. Crystallogr., 1999, 32, 837-838
;
_computing_structure_refinement
;
 SHELXL97 -Program for Crystal Structure Analysis (Release 97-2). 
 Sheldrick, G.M., Instit\"ut f\"ur Anorganische Chemie der Universit\"at, 
 Tammanstrasse 4, D-3400 G\"ottingen, Germany, 1998 
;
_computing_structure_solution
; 
 SIR97- Altomare A., Burla M.C., Camalli M., Cascarano G.L., Giacovazzo C. , 
 Guagliardi A., Moliterni A.G.G., Polidori G.,Spagna R. 
 (1999) J. Appl. Cryst. 32, 115-119
;
_diffrn_ambient_temperature 150(2)
_diffrn_measured_fraction_theta_full 0.997
_diffrn_measured_fraction_theta_max 0.997
_diffrn_measurement_device_type 'Nonius Kappa CCD'
_diffrn_measurement_method '410 1.4 degree images with \f and \w scans'
_diffrn_radiation_monochromator graphite
_diffrn_radiation_source 'fine-focus sealed tube'
_diffrn_radiation_type MoK\a
_diffrn_radiation_wavelength 0.71073
_diffrn_reflns_av_R_equivalents 0.0400
_diffrn_reflns_av_sigmaI/netI 0.0239
_diffrn_reflns_limit_h_max 29
_diffrn_reflns_limit_h_min -29
_diffrn_reflns_limit_k_max 14
_diffrn_reflns_limit_k_min -15
_diffrn_reflns_limit_l_max 23
_diffrn_reflns_limit_l_min -23
_diffrn_reflns_number 71375
_diffrn_reflns_theta_full 30.04
_diffrn_reflns_theta_max 30.04
_diffrn_reflns_theta_min 3.68
_diffrn_standards_decay_% 0
_diffrn_standards_number 0
_exptl_absorpt_coefficient_mu 2.745
_exptl_absorpt_correction_T_max 0.383
_exptl_absorpt_correction_T_min 0.334
_exptl_absorpt_correction_type multi-scan
_exptl_absorpt_process_details
;
multi-scan from symmetry-related measurements 
 Sortav (Blessing 1995)
;
_exptl_crystal_colour Colourless
_exptl_crystal_density_diffrn 1.389
_exptl_crystal_density_method 'not measured'
_exptl_crystal_description Parallelepiped
_exptl_crystal_F_000 1536
_exptl_crystal_size_max 0.40
_exptl_crystal_size_mid 0.40
_exptl_crystal_size_min 0.35
_refine_diff_density_max 0.311
_refine_diff_density_min -0.406
_refine_diff_density_rms 0.055
_refine_ls_extinction_method none
_refine_ls_goodness_of_fit_ref 1.102
_refine_ls_hydrogen_treatment constr
_refine_ls_matrix_type full
_refine_ls_number_parameters 505
_refine_ls_number_reflns 10198
_refine_ls_number_restraints 0
_refine_ls_restrained_S_all 1.102
_refine_ls_R_factor_all 0.0436
_refine_ls_R_factor_gt 0.0319
_refine_ls_shift/su_max 0.002
_refine_ls_shift/su_mean 0.000
_refine_ls_structure_factor_coef Fsqd
_refine_ls_weighting_details 'calc w=1/[\s^2^(Fo^2^)+(0.0222P)^2^+2.0809P] where P=(Fo^2^+2Fc^2^)/3'
_refine_ls_weighting_scheme calc
_refine_ls_wR_factor_gt 0.0681
_refine_ls_wR_factor_ref 0.0723
_reflns_number_gt 8459
_reflns_number_total 10198
_reflns_threshold_expression >2sigma(I)
_cod_data_source_file ic801591d_si_001.cif
_cod_data_source_block k07kcm6
_cod_depositor_comments
;
The following automatic conversions were performed:
'_symmetry_cell_setting' value 'Monoclinic' changed to 'monoclinic'
according to '/home/saulius/struct/CIF-dictionaries/cif_core.dic'
dictionary named 'cif_core.dic' version 2.4.1 from
2010-06-29.

'_exptl_absorpt_correction_type' value 'Multi-Scan' changed
to 'multi-scan' according to
'/home/saulius/struct/CIF-dictionaries/cif_core.dic' dictionary named
'cif_core.dic' version 2.4.1 from 2010-06-29.

Automatic conversion script
Id: cif_fix_enum 1527 2010-12-29 10:47:43Z saulius 
;
_cod_original_cell_volume 3492.02(5)
_cod_database_code 4306768

loop_
_symmetry_equiv_pos_as_xyz
'x, y, z'
'-x, y+1/2, -z+1/2'
'-x, -y, -z'
'x, -y-1/2, z-1/2'

loop_
_atom_site_label
_atom_site_type_symbol
_atom_site_fract_x
_atom_site_fract_y
_atom_site_fract_z
_atom_site_U_iso_or_equiv
_atom_site_adp_type
_atom_site_occupancy
_atom_site_symmetry_multiplicity
_atom_site_calc_flag
_atom_site_refinement_flags
_atom_site_disorder_assembly
_atom_site_disorder_group
Zn1 Zn 0.84408(2) -0.06025(5) 0.34039(3) 0.02944(9) Uani 0.83 1 d P A 1
Zn2 Zn 0.706450(18) -0.07277(4) 0.13875(3) 0.02628(8) Uani 0.83 1 d P A 1
Zn3 Zn 0.65186(3) 0.08708(4) 0.28604(4) 0.02818(10) Uani 0.83 1 d P A 1
Zn4 Zn 0.79312(2) 0.24265(6) 0.26646(5) 0.03017(10) Uani 0.83 1 d P A 1
O1 O 0.75894(7) -0.13464(14) 0.25657(9) 0.0314(3) Uani 0.83 1 d P A 1
O2 O 0.64993(8) 0.05363(15) 0.16843(9) 0.0327(3) Uani 0.83 1 d P A 1
O3 O 0.73678(7) 0.18791(15) 0.33185(9) 0.0318(3) Uani 0.83 1 d P A 1
O4 O 0.84843(8) 0.09116(14) 0.27536(11) 0.0352(3) Uani 0.83 1 d P A 1
Zn1A Zn 0.82508(12) -0.0913(2) 0.32745(17) 0.0300(4) Uani 0.17 1 d P A 2
Zn2A Zn 0.68094(9) -0.0509(2) 0.13183(13) 0.0295(4) Uani 0.17 1 d P A 2
Zn3A Zn 0.66166(15) 0.1267(2) 0.30010(18) 0.0291(5) Uani 0.17 1 d P A 2
Zn4A Zn 0.81348(12) 0.2229(3) 0.2689(2) 0.0293(5) Uani 0.17 1 d P A 2
O1A O 0.7804(3) -0.0747(8) 0.2004(5) 0.0372(18) Uani 0.17 1 d P A 2
O2A O 0.6472(4) -0.0225(7) 0.2262(5) 0.0372(18) Uani 0.17 1 d P A 2
O3A O 0.7125(4) 0.2267(8) 0.2440(5) 0.0378(18) Uani 0.17 1 d P A 2
O4A O 0.8397(4) 0.0854(7) 0.3536(5) 0.0374(18) Uani 0.17 1 d P A 2
N1 N 0.91826(8) -0.12903(18) 0.28680(12) 0.0438(4) Uani 1 1 d . . .
N2 N 0.64185(8) -0.23489(15) 0.13496(10) 0.0356(3) Uani 1 1 d . . .
N3 N 0.57675(8) 0.23344(16) 0.21638(11) 0.0367(4) Uani 1 1 d . . .
N4 N 0.85614(8) 0.32850(15) 0.39117(11) 0.0361(3) Uani 1 1 d . . .
C1 C 0.87427(19) -0.0907(3) 0.46591(16) 0.0564(8) Uani 0.83 1 d P A 1
H1A H 0.9188 -0.0475 0.4950 0.068 Uiso 0.83 1 calc PR A 1
H1B H 0.8402 -0.0523 0.4865 0.068 Uiso 0.83 1 calc PR A 1
C2 C 0.88336(15) -0.2239(2) 0.49486(16) 0.0648(19) Uani 0.83 1 d P A 1
H2A H 0.8381 -0.2642 0.4766 0.097 Uiso 0.83 1 calc PR A 1
H2B H 0.9056 -0.2274 0.5580 0.097 Uiso 0.83 1 calc PR A 1
H2C H 0.9123 -0.2666 0.4689 0.097 Uiso 0.83 1 calc PR A 1
C3 C 0.89369(15) 0.0828(3) 0.23063(19) 0.0471(6) Uani 0.83 1 d P A 1
H3A H 0.9392 0.1178 0.2667 0.057 Uiso 0.83 1 calc PR A 1
H3B H 0.8751 0.1315 0.1766 0.057 Uiso 0.83 1 calc PR A 1
C4 C 0.90231(11) -0.0509(2) 0.20942(15) 0.0478(5) Uani 1 1 d . A .
H4A H 0.8593 -0.0804 0.1637 0.057 Uiso 0.83 1 calc PR B 1
H4B H 0.9401 -0.0573 0.1873 0.057 Uiso 0.83 1 calc PR B 1
H4C H 0.9327 -0.0712 0.1778 0.057 Uiso 0.17 1 calc PR B 2
H4D H 0.9074 0.0379 0.2250 0.057 Uiso 0.17 1 calc PR B 2
C5 C 0.98782(13) -0.1047(4) 0.3489(2) 0.0984(13) Uani 1 1 d . A .
H5A H 1.0215 -0.1239 0.3225 0.148 Uiso 1 1 calc R . .
H5B H 0.9969 -0.1567 0.4002 0.148 Uiso 1 1 calc R . .
H5C H 0.9919 -0.0174 0.3658 0.148 Uiso 1 1 calc R . .
C6 C 0.90959(18) -0.2595(3) 0.2608(3) 0.0819(10) Uani 1 1 d . A .
H6A H 0.8615 -0.2744 0.2229 0.123 Uiso 1 1 calc R . .
H6B H 0.9214 -0.3118 0.3123 0.123 Uiso 1 1 calc R . .
H6C H 0.9400 -0.2794 0.2299 0.123 Uiso 1 1 calc R . .
C7 C 0.72964(12) -0.0485(3) 0.03471(14) 0.0386(5) Uani 0.83 1 d P A 1
H7A H 0.7482 0.0362 0.0363 0.046 Uiso 0.83 1 calc PR A 1
H7B H 0.7666 -0.1075 0.0371 0.046 Uiso 0.83 1 calc PR A 1
C8 C 0.66862(12) -0.0661(2) -0.05131(13) 0.0489(18) Uani 0.83 1 d P A 1
H8A H 0.6540 -0.1529 -0.0573 0.073 Uiso 0.83 1 calc PR A 1
H8B H 0.6828 -0.0435 -0.0992 0.073 Uiso 0.83 1 calc PR A 1
H8C H 0.6302 -0.0133 -0.0524 0.073 Uiso 0.83 1 calc PR A 1
C9 C 0.73125(12) -0.2413(2) 0.28012(16) 0.0418(6) Uani 0.83 1 d P A 1
H9A H 0.7389 -0.2373 0.3423 0.050 Uiso 0.83 1 calc PR A 1
H9B H 0.7551 -0.3156 0.2705 0.050 Uiso 0.83 1 calc PR A 1
C10 C 0.65382(10) -0.25130(19) 0.22674(12) 0.0384(4) Uani 1 1 d . A .
H10A H 0.6366 -0.3334 0.2359 0.046 Uiso 0.83 1 calc PR C 1
H10B H 0.6285 -0.1870 0.2454 0.046 Uiso 0.83 1 calc PR C 1
H10C H 0.7038 -0.2552 0.2620 0.046 Uiso 0.17 1 calc PR C 2
H10D H 0.6315 -0.3279 0.2361 0.046 Uiso 0.17 1 calc PR C 2
C11 C 0.66780(19) -0.3398(2) 0.1009(2) 0.0777(9) Uani 1 1 d . A .
H11A H 0.6453 -0.4159 0.1088 0.116 Uiso 1 1 calc R . .
H11B H 0.7178 -0.3470 0.1318 0.116 Uiso 1 1 calc R . .
H11C H 0.6577 -0.3271 0.0392 0.116 Uiso 1 1 calc R . .
C12 C 0.56815(12) -0.2165(3) 0.08487(18) 0.0767(10) Uani 1 1 d . A .
H12A H 0.5428 -0.2922 0.0866 0.115 Uiso 1 1 calc R . .
H12B H 0.5613 -0.1972 0.0248 0.115 Uiso 1 1 calc R . .
H12C H 0.5510 -0.1479 0.1097 0.115 Uiso 1 1 calc R . .
C13 C 0.62263(15) -0.0101(3) 0.36729(19) 0.0473(6) Uani 0.83 1 d P A 1
H13A H 0.5859 -0.0685 0.3337 0.057 Uiso 0.83 1 calc PR A 1
H13B H 0.6623 -0.0596 0.4050 0.057 Uiso 0.83 1 calc PR A 1
C14 C 0.59551(15) 0.0695(3) 0.42481(17) 0.0618(18) Uani 0.83 1 d P A 1
H14A H 0.6337 0.1168 0.4659 0.093 Uiso 0.83 1 calc PR A 1
H14B H 0.5754 0.0156 0.4565 0.093 Uiso 0.83 1 calc PR A 1
H14C H 0.5602 0.1267 0.3885 0.093 Uiso 0.83 1 calc PR A 1
C15 C 0.60844(13) 0.1344(2) 0.10326(15) 0.0417(6) Uani 0.83 1 d P A 1
H15A H 0.5633 0.0948 0.0715 0.050 Uiso 0.83 1 calc PR A 1
H15B H 0.6311 0.1507 0.0616 0.050 Uiso 0.83 1 calc PR A 1
C16 C 0.59716(11) 0.2560(2) 0.14204(13) 0.0412(4) Uani 1 1 d . A .
H16A H 0.6402 0.3053 0.1610 0.049 Uiso 0.83 1 calc PR D 1
H16B H 0.5607 0.3042 0.0976 0.049 Uiso 0.83 1 calc PR D 1
H16C H 0.5657 0.3172 0.1025 0.049 Uiso 0.17 1 calc PR D 2
H16D H 0.5945 0.1782 0.1097 0.049 Uiso 0.17 1 calc PR D 2
C17 C 0.50650(10) 0.1834(2) 0.18805(16) 0.0511(6) Uani 1 1 d . A .
H17A H 0.4944 0.1678 0.2386 0.077 Uiso 1 1 calc R . .
H17B H 0.5041 0.1058 0.1567 0.077 Uiso 1 1 calc R . .
H17C H 0.4740 0.2432 0.1499 0.077 Uiso 1 1 calc R . .
C18 C 0.58220(14) 0.3480(2) 0.26548(18) 0.0605(7) Uani 1 1 d . A .
H18A H 0.5503 0.4097 0.2288 0.091 Uiso 1 1 calc R . .
H18B H 0.6295 0.3796 0.2844 0.091 Uiso 1 1 calc R . .
H18C H 0.5704 0.3313 0.3161 0.091 Uiso 1 1 calc R . .
C19 C 0.77070(16) 0.3551(3) 0.1659(2) 0.0620(8) Uani 0.83 1 d P A 1
H19A H 0.7492 0.3057 0.1126 0.074 Uiso 0.83 1 calc PR A 1
H19B H 0.7358 0.4155 0.1684 0.074 Uiso 0.83 1 calc PR A 1
C20 C 0.83078(15) 0.4261(3) 0.15859(18) 0.0686(18) Uani 0.83 1 d P A 1
H20A H 0.8527 0.4758 0.2109 0.103 Uiso 0.83 1 calc PR A 1
H20B H 0.8140 0.4807 0.1081 0.103 Uiso 0.83 1 calc PR A 1
H20C H 0.8645 0.3678 0.1521 0.103 Uiso 0.83 1 calc PR A 1
C21 C 0.76196(12) 0.2240(2) 0.41965(14) 0.0367(5) Uani 0.83 1 d P A 1
H21A H 0.7525 0.1580 0.4549 0.044 Uiso 0.83 1 calc PR A 1
H21B H 0.7380 0.3001 0.4262 0.044 Uiso 0.83 1 calc PR A 1
C22 C 0.83926(11) 0.24788(19) 0.45141(12) 0.0395(4) Uani 1 1 d . A .
H22A H 0.8548 0.2873 0.5091 0.047 Uiso 0.83 1 calc PR E 1
H22B H 0.8640 0.1682 0.4572 0.047 Uiso 0.83 1 calc PR E 1
H22C H 0.7888 0.2458 0.4371 0.047 Uiso 0.17 1 calc PR E 2
H22D H 0.8622 0.2774 0.5116 0.047 Uiso 0.17 1 calc PR E 2
C23 C 0.93103(11) 0.3267(3) 0.41082(18) 0.0647(7) Uani 1 1 d . A .
H23A H 0.9555 0.3606 0.4687 0.097 Uiso 1 1 calc R . .
H23B H 0.9414 0.3768 0.3682 0.097 Uiso 1 1 calc R . .
H23C H 0.9461 0.2413 0.4086 0.097 Uiso 1 1 calc R . .
C24 C 0.83347(16) 0.4552(2) 0.39502(19) 0.0603(7) Uani 1 1 d . A .
H24A H 0.7832 0.4568 0.3775 0.090 Uiso 1 1 calc R . .
H24B H 0.8470 0.5074 0.3559 0.090 Uiso 1 1 calc R . .
H24C H 0.8550 0.4864 0.4542 0.090 Uiso 1 1 calc R . .
C1A C 0.8115(7) -0.2000(13) 0.4157(9) 0.051(3) Uani 0.17 1 d P A 2
H1C H 0.7783 -0.1609 0.4375 0.061 Uiso 0.17 1 calc PR A 2
H1D H 0.7919 -0.2801 0.3889 0.061 Uiso 0.17 1 calc PR A 2
C3A C 0.8251(6) -0.0837(14) 0.1542(8) 0.049(3) Uani 0.17 1 d P A 2
H3C H 0.8083 -0.0275 0.1038 0.059 Uiso 0.17 1 calc PR A 2
H3D H 0.8231 -0.1692 0.1320 0.059 Uiso 0.17 1 calc PR A 2
C7A C 0.6472(7) 0.0099(13) 0.0118(8) 0.046(3) Uani 0.17 1 d P A 2
H7C H 0.5962 0.0131 -0.0101 0.055 Uiso 0.17 1 calc PR A 2
H7D H 0.6640 0.0957 0.0122 0.055 Uiso 0.17 1 calc PR A 2
C9A C 0.6190(7) -0.1295(12) 0.2509(9) 0.047(3) Uani 0.17 1 d P A 2
H9C H 0.5683 -0.1315 0.2198 0.056 Uiso 0.17 1 calc PR A 2
H9D H 0.6289 -0.1276 0.3137 0.056 Uiso 0.17 1 calc PR A 2
C13A C 0.6653(7) 0.1138(16) 0.4185(8) 0.051(3) Uani 0.17 1 d P A 2
H13C H 0.7023 0.0550 0.4507 0.061 Uiso 0.17 1 calc PR A 2
H13D H 0.6776 0.1956 0.4467 0.061 Uiso 0.17 1 calc PR A 2
C15A C 0.6713(6) 0.3055(14) 0.1764(9) 0.053(4) Uani 0.17 1 d P A 2
H15C H 0.6895 0.3072 0.1294 0.063 Uiso 0.17 1 calc PR A 2
H15D H 0.6723 0.3908 0.1984 0.063 Uiso 0.17 1 calc PR A 2
C19A C 0.8412(9) 0.2751(14) 0.1733(10) 0.058(4) Uani 0.17 1 d P A 2
H19C H 0.8901 0.2533 0.1868 0.070 Uiso 0.17 1 calc PR A 2
H19D H 0.8128 0.2314 0.1197 0.070 Uiso 0.17 1 calc PR A 2
C21A C 0.8650(10) 0.1241(13) 0.4407(8) 0.062(4) Uani 0.17 1 d P A 2
H21C H 0.9161 0.1258 0.4629 0.074 Uiso 0.17 1 calc PR A 2
H21D H 0.8510 0.0635 0.4756 0.074 Uiso 0.17 1 calc PR A 2
C2A C 0.88336(15) -0.2239(2) 0.49486(16) 0.050(6) Uani 0.17 1 d P A 2
H2D H 0.9181 -0.2521 0.4725 0.075 Uiso 0.17 1 calc PR A 2
H2E H 0.8768 -0.2873 0.5331 0.075 Uiso 0.17 1 calc PR A 2
H2F H 0.8990 -0.1468 0.5273 0.075 Uiso 0.17 1 calc PR A 2
C8A C 0.66862(12) -0.0661(2) -0.05131(13) 0.053(9) Uani 0.17 1 d P A 2
H8D H 0.7177 -0.0873 -0.0243 0.080 Uiso 0.17 1 calc PR A 2
H8E H 0.6608 -0.0177 -0.1038 0.080 Uiso 0.17 1 calc PR A 2
H8F H 0.6411 -0.1422 -0.0663 0.080 Uiso 0.17 1 calc PR A 2
C14A C 0.59551(15) 0.0695(3) 0.42481(17) 0.050(7) Uani 0.17 1 d P A 2
H1 H 0.5599 0.1324 0.3994 0.075 Uiso 0.17 1 calc PR A 2
H2 H 0.6022 0.0572 0.4856 0.075 Uiso 0.17 1 calc PR A 2
H3 H 0.5811 -0.0085 0.3934 0.075 Uiso 0.17 1 calc PR A 2
C20A C 0.83078(15) 0.4261(3) 0.15859(18) 0.050(6) Uani 0.17 1 d P A 2
H4 H 0.7891 0.4520 0.1679 0.075 Uiso 0.17 1 calc PR A 2
H5 H 0.8262 0.4469 0.0995 0.075 Uiso 0.17 1 calc PR A 2
H6 H 0.8709 0.4691 0.1997 0.075 Uiso 0.17 1 calc PR A 2

loop_
_atom_site_aniso_label
_atom_site_aniso_U_11
_atom_site_aniso_U_22
_atom_site_aniso_U_33
_atom_site_aniso_U_23
_atom_site_aniso_U_13
_atom_site_aniso_U_12
Zn1 0.0280(2) 0.0328(2) 0.02525(18) -0.00107(15) 0.00728(16) -0.00277(14)
Zn2 0.02542(18) 0.03191(17) 0.02222(13) 0.00064(11) 0.00969(15) 0.00037(14)
Zn3 0.02517(18) 0.0340(3) 0.0259(2) -0.00155(16) 0.01019(15) -0.00096(17)
Zn4 0.0303(3) 0.0333(2) 0.02823(16) 0.00340(14) 0.0124(2) -0.0012(2)
O1 0.0258(7) 0.0346(8) 0.0280(7) 0.0071(6) 0.0035(6) -0.0041(6)
O2 0.0353(8) 0.0387(8) 0.0224(7) 0.0041(6) 0.0086(6) 0.0122(7)
O3 0.0293(7) 0.0425(9) 0.0233(7) -0.0025(6) 0.0096(6) -0.0074(6)
O4 0.0413(8) 0.0328(8) 0.0415(9) 0.0010(7) 0.0271(7) -0.0003(7)
Zn1A 0.0307(12) 0.0286(11) 0.0285(10) 0.0007(7) 0.0086(9) 0.0017(7)
Zn2A 0.0303(9) 0.0375(10) 0.0216(7) -0.0006(6) 0.0106(8) -0.0045(8)
Zn3A 0.0272(10) 0.0371(13) 0.0238(10) -0.0008(8) 0.0104(8) 0.0032(9)
Zn4A 0.0220(11) 0.0414(13) 0.0257(7) 0.0040(8) 0.0103(9) -0.0022(9)
O1A 0.019(3) 0.064(5) 0.030(4) -0.009(4) 0.011(3) -0.005(3)
O2A 0.044(4) 0.031(4) 0.047(5) -0.016(3) 0.029(4) -0.011(3)
O3A 0.027(4) 0.042(4) 0.042(4) 0.017(3) 0.009(3) 0.004(3)
O4A 0.052(5) 0.026(4) 0.026(4) -0.001(3) 0.005(3) -0.004(3)
N1 0.0263(8) 0.0476(10) 0.0546(11) -0.0030(8) 0.0115(7) 0.0035(7)
N2 0.0348(8) 0.0374(9) 0.0323(8) -0.0046(6) 0.0098(6) -0.0090(7)
N3 0.0276(7) 0.0395(9) 0.0394(9) -0.0064(7) 0.0082(6) 0.0051(6)
N4 0.0321(8) 0.0352(8) 0.0414(9) -0.0068(7) 0.0139(7) -0.0049(7)
C1 0.089(2) 0.0459(15) 0.0251(11) -0.0001(10) 0.0105(13) -0.0055(15)
C2 0.070(3) 0.058(3) 0.044(2) 0.022(4) -0.005(4) -0.008(5)
C3 0.0529(15) 0.0487(15) 0.0547(16) -0.0008(12) 0.0373(13) -0.0046(12)
C4 0.0407(11) 0.0598(14) 0.0500(12) -0.0089(11) 0.0253(10) 0.0005(10)
C5 0.0307(12) 0.168(4) 0.080(2) 0.017(2) 0.0013(13) -0.0048(18)
C6 0.098(2) 0.0514(16) 0.126(3) -0.0042(17) 0.075(2) 0.0187(15)
C7 0.0369(11) 0.0566(15) 0.0253(10) 0.0012(10) 0.0152(9) -0.0045(11)
C8 0.0520(18) 0.068(3) 0.0233(14) -0.006(5) 0.010(4) -0.006(8)
C9 0.0381(12) 0.0403(13) 0.0380(12) 0.0129(10) 0.0037(10) -0.0091(10)
C10 0.0390(10) 0.0410(11) 0.0337(9) 0.0028(8) 0.0118(8) -0.0120(8)
C11 0.130(3) 0.0401(14) 0.086(2) -0.0151(13) 0.067(2) -0.0137(16)
C12 0.0377(12) 0.117(3) 0.0568(15) 0.0244(16) -0.0042(11) -0.0313(15)
C13 0.0566(16) 0.0458(14) 0.0550(16) -0.0008(12) 0.0387(14) -0.0059(12)
C14 0.076(2) 0.080(4) 0.050(2) 0.007(5) 0.047(3) 0.014(6)
C15 0.0441(13) 0.0486(14) 0.0281(11) 0.0082(10) 0.0084(10) 0.0165(11)
C16 0.0359(10) 0.0417(11) 0.0398(10) 0.0076(8) 0.0070(8) 0.0089(8)
C17 0.0272(9) 0.0608(15) 0.0593(14) -0.0036(11) 0.0092(9) 0.0045(9)
C18 0.0674(16) 0.0445(13) 0.0639(16) -0.0149(11) 0.0180(13) 0.0108(12)
C19 0.0586(17) 0.071(2) 0.0534(17) 0.0283(15) 0.0172(14) -0.0091(16)
C20 0.081(3) 0.078(4) 0.067(3) 0.027(5) 0.051(4) -0.009(5)
C21 0.0384(12) 0.0469(13) 0.0244(10) -0.0042(9) 0.0113(9) -0.0083(10)
C22 0.0414(10) 0.0417(11) 0.0297(9) -0.0046(8) 0.0067(8) -0.0048(9)
C23 0.0342(11) 0.093(2) 0.0627(15) -0.0173(15) 0.0128(11) -0.0197(12)
C24 0.0861(19) 0.0352(12) 0.0732(17) -0.0065(11) 0.0456(15) -0.0012(12)
C1A 0.042(7) 0.046(7) 0.053(8) 0.016(6) 0.003(6) -0.002(6)
C3A 0.043(6) 0.075(9) 0.041(6) -0.031(6) 0.028(6) -0.014(6)
C7A 0.055(7) 0.049(7) 0.036(6) -0.003(5) 0.019(6) 0.004(6)
C9A 0.061(8) 0.035(6) 0.055(8) 0.001(5) 0.035(7) -0.015(6)
C13A 0.042(6) 0.082(10) 0.035(6) -0.005(6) 0.022(5) -0.004(7)
C15A 0.037(6) 0.059(8) 0.052(7) 0.033(7) 0.005(6) 0.005(6)
C19A 0.080(10) 0.055(8) 0.058(9) 0.015(7) 0.047(8) 0.004(8)
C21A 0.104(12) 0.046(8) 0.023(6) 0.002(5) 0.010(7) -0.002(8)
C2A 0.050(5) 0.050(10) 0.050(7) 0.00(2) 0.019(13) 0.00(2)
C8A 0.053(6) 0.053(10) 0.053(7) 0.00(3) 0.02(3) 0.00(4)
C14A 0.050(5) 0.050(10) 0.050(7) 0.00(2) 0.019(16) 0.00(2)
C20A 0.050(6) 0.050(9) 0.050(7) 0.000(16) 0.019(15) 0.000(17)

loop_
_atom_type_symbol
_atom_type_description
_atom_type_scat_dispersion_real
_atom_type_scat_dispersion_imag
_atom_type_scat_source
C C 0.0033 0.0016 'International Tables Vol C Tables 4.2.6.8 and 6.1.1.4'
H H 0.0000 0.0000 'International Tables Vol C Tables 4.2.6.8 and 6.1.1.4'
O O 0.0106 0.0060 'International Tables Vol C Tables 4.2.6.8 and 6.1.1.4'
N N 0.0061 0.0033 'International Tables Vol C Tables 4.2.6.8 and 6.1.1.4'
Zn Zn 0.2839 1.4301 'International Tables Vol C Tables 4.2.6.8 and 6.1.1.4'

loop_
_geom_angle_atom_site_label_1
_geom_angle_atom_site_label_2
_geom_angle_atom_site_label_3
_geom_angle
_geom_angle_site_symmetry_1
_geom_angle_site_symmetry_3
_geom_angle_publ_flag
C1 Zn1 O1 121.94(11) . . ?
C1 Zn1 O4 130.93(10) . . ?
O1 Zn1 O4 99.29(7) . . ?
C1 Zn1 N1 112.40(12) . . ?
O1 Zn1 N1 99.21(7) . . ?
O4 Zn1 N1 82.73(7) . . ?
O1 Zn2 C7 133.50(9) . . ?
O1 Zn2 O2 98.40(6) . . ?
C7 Zn2 O2 119.22(9) . . ?
O1 Zn2 N2 82.29(6) . . ?
C7 Zn2 N2 115.31(9) . . ?
O2 Zn2 N2 98.07(7) . . ?
O3 Zn3 O2 99.65(7) . . ?
O3 Zn3 C13 119.25(10) . . ?
O2 Zn3 C13 133.05(10) . . ?
O3 Zn3 N3 99.55(7) . . ?
O2 Zn3 N3 82.10(6) . . ?
C13 Zn3 N3 113.39(10) . . ?
O3 Zn4 O4 99.34(7) . . ?
O3 Zn4 C19 130.66(11) . . ?
O4 Zn4 C19 121.26(13) . . ?
O3 Zn4 N4 82.77(6) . . ?
O4 Zn4 N4 98.68(7) . . ?
C19 Zn4 N4 114.16(12) . . ?
C9 O1 Zn2 114.88(13) . . ?
C9 O1 Zn1 119.33(13) . . ?
Zn2 O1 Zn1 125.79(8) . . ?
C15 O2 Zn3 115.46(13) . . ?
C15 O2 Zn2 119.02(13) . . ?
Zn3 O2 Zn2 125.32(8) . . ?
C21 O3 Zn4 114.96(13) . . ?
C21 O3 Zn3 119.11(13) . . ?
Zn4 O3 Zn3 125.92(8) . . ?
C3 O4 Zn4 120.12(15) . . ?
C3 O4 Zn1 114.40(15) . . ?
Zn4 O4 Zn1 125.44(8) . . ?
O4A Zn1A O1A 97.0(4) . . ?
O4A Zn1A C1A 117.8(5) . . ?
O1A Zn1A C1A 135.0(5) . . ?
O4A Zn1A N1 99.1(3) . . ?
O1A Zn1A N1 79.4(2) . . ?
C1A Zn1A N1 118.6(4) . . ?
C7A Zn2A O2A 131.3(5) . . ?
C7A Zn2A O1A 122.1(5) . . ?
O2A Zn2A O1A 99.7(3) . . ?
C7A Zn2A N2 109.7(4) . . ?
O2A Zn2A N2 82.7(2) . . ?
O1A Zn2A N2 101.0(3) . . ?
C13A Zn3A O3A 133.7(5) . . ?
C13A Zn3A O2A 120.7(6) . . ?
O3A Zn3A O2A 97.8(4) . . ?
C13A Zn3A N3 114.1(5) . . ?
O3A Zn3A N3 81.8(2) . . ?
O2A Zn3A N3 97.8(3) . . ?
C19A Zn4A O4A 134.8(5) . . ?
C19A Zn4A O3A 115.6(6) . . ?
O4A Zn4A O3A 98.8(4) . . ?
C19A Zn4A N4 117.3(5) . . ?
O4A Zn4A N4 79.7(2) . . ?
O3A Zn4A N4 102.3(3) . . ?
C3A O1A Zn2A 117.2(7) . . ?
C3A O1A Zn1A 115.5(7) . . ?
Zn2A O1A Zn1A 127.2(4) . . ?
C9A O2A Zn2A 114.3(7) . . ?
C9A O2A Zn3A 117.6(7) . . ?
Zn2A O2A Zn3A 127.3(4) . . ?
C15A O3A Zn3A 115.5(7) . . ?
C15A O3A Zn4A 117.4(7) . . ?
Zn3A O3A Zn4A 127.1(4) . . ?
C21A O4A Zn1A 119.1(7) . . ?
C21A O4A Zn4A 114.1(7) . . ?
Zn1A O4A Zn4A 126.5(4) . . ?
C5 N1 C6 111.3(3) . . ?
C5 N1 C4 111.0(2) . . ?
C6 N1 C4 109.3(2) . . ?
C5 N1 Zn1 108.55(19) . . ?
C6 N1 Zn1 114.79(16) . . ?
C4 N1 Zn1 101.52(12) . . ?
C5 N1 Zn1A 118.80(19) . . ?
C6 N1 Zn1A 103.31(16) . . ?
C4 N1 Zn1A 102.38(13) . . ?
C11 N2 C12 110.3(2) . . ?
C11 N2 C10 111.60(19) . . ?
C12 N2 C10 110.23(18) . . ?
C11 N2 Zn2A 120.54(16) . . ?
C12 N2 Zn2A 100.82(16) . . ?
C10 N2 Zn2A 102.58(12) . . ?
C11 N2 Zn2 108.53(15) . . ?
C12 N2 Zn2 114.28(16) . . ?
C10 N2 Zn2 101.67(11) . . ?
C18 N3 C17 110.59(18) . . ?
C18 N3 C16 110.08(18) . . ?
C17 N3 C16 110.99(17) . . ?
C18 N3 Zn3A 102.61(14) . . ?
C17 N3 Zn3A 119.83(16) . . ?
C16 N3 Zn3A 102.07(13) . . ?
C18 N3 Zn3 114.59(14) . . ?
C17 N3 Zn3 109.38(14) . . ?
C16 N3 Zn3 100.86(11) . . ?
C24 N4 C22 111.26(17) . . ?
C24 N4 C23 109.8(2) . . ?
C22 N4 C23 110.19(18) . . ?
C24 N4 Zn4 110.29(15) . . ?
C22 N4 Zn4 100.61(11) . . ?
C23 N4 Zn4 114.47(14) . . ?
C24 N4 Zn4A 119.93(17) . . ?
C22 N4 Zn4A 101.96(14) . . ?
C23 N4 Zn4A 103.14(15) . . ?
C2 C1 Zn1 116.80(19) . . ?
C2 C1 H1A 108.1 . . ?
Zn1 C1 H1A 108.1 . . ?
C2 C1 H1B 108.1 . . ?
Zn1 C1 H1B 108.1 . . ?
H1A C1 H1B 107.3 . . ?
O4 C3 C4 110.3(2) . . ?
O4 C3 H3A 109.6 . . ?
C4 C3 H3A 109.6 . . ?
O4 C3 H3B 109.6 . . ?
C4 C3 H3B 109.6 . . ?
H3A C3 H3B 108.1 . . ?
N1 C4 C3 110.51(19) . . ?
N1 C4 C3A 103.4(6) . . ?
C3 C4 C3A 99.6(6) . . ?
N1 C4 H4A 109.5 . . ?
C3 C4 H4A 109.5 . . ?
N1 C4 H4B 109.5 . . ?
C3 C4 H4B 109.5 . . ?
C3A C4 H4B 123.5 . . ?
H4A C4 H4B 108.1 . . ?
N1 C4 H4C 111.1 . . ?
C3 C4 H4C 119.4 . . ?
C3A C4 H4C 111.1 . . ?
H4A C4 H4C 95.5 . . ?
N1 C4 H4D 111.1 . . ?
C3A C4 H4D 111.1 . . ?
H4A C4 H4D 119.5 . . ?
H4B C4 H4D 98.2 . . ?
H4C C4 H4D 109.0 . . ?
N1 C5 H5A 109.5 . . ?
N1 C5 H5B 109.5 . . ?
H5A C5 H5B 109.5 . . ?
N1 C5 H5C 109.5 . . ?
H5A C5 H5C 109.5 . . ?
H5B C5 H5C 109.5 . . ?
N1 C6 H6A 109.5 . . ?
N1 C6 H6B 109.5 . . ?
H6A C6 H6B 109.5 . . ?
N1 C6 H6C 109.5 . . ?
H6A C6 H6C 109.5 . . ?
H6B C6 H6C 109.5 . . ?
C8 C7 Zn2 114.37(16) . . ?
C8 C7 H7A 108.7 . . ?
Zn2 C7 H7A 108.7 . . ?
C8 C7 H7B 108.7 . . ?
Zn2 C7 H7B 108.7 . . ?
H7A C7 H7B 107.6 . . ?
O1 C9 C10 110.48(18) . . ?
O1 C9 H9A 109.6 . . ?
C10 C9 H9A 109.6 . . ?
O1 C9 H9B 109.6 . . ?
C10 C9 H9B 109.6 . . ?
H9A C9 H9B 108.1 . . ?
N2 C10 C9 109.30(17) . . ?
N2 C10 C9A 104.0(5) . . ?
C9 C10 C9A 105.8(5) . . ?
N2 C10 H10A 109.8 . . ?
C9 C10 H10A 109.8 . . ?
C9A C10 H10A 117.8 . . ?
N2 C10 H10B 109.8 . . ?
C9 C10 H10B 109.8 . . ?
H10A C10 H10B 108.3 . . ?
N2 C10 H10C 111.0 . . ?
C9A C10 H10C 111.0 . . ?
H10A C10 H10C 103.5 . . ?
H10B C10 H10C 114.3 . . ?
N2 C10 H10D 111.0 . . ?
C9 C10 H10D 115.2 . . ?
C9A C10 H10D 111.0 . . ?
H10B C10 H10D 101.5 . . ?
H10C C10 H10D 109.0 . . ?
N2 C11 H11A 109.5 . . ?
N2 C11 H11B 109.5 . . ?
H11A C11 H11B 109.5 . . ?
N2 C11 H11C 109.5 . . ?
H11A C11 H11C 109.5 . . ?
H11B C11 H11C 109.5 . . ?
N2 C12 H12A 109.5 . . ?
N2 C12 H12B 109.5 . . ?
H12A C12 H12B 109.5 . . ?
N2 C12 H12C 109.5 . . ?
H12A C12 H12C 109.5 . . ?
H12B C12 H12C 109.5 . . ?
C14 C13 Zn3 113.98(18) . . ?
C14 C13 H13A 108.8 . . ?
Zn3 C13 H13A 108.8 . . ?
C14 C13 H13B 108.8 . . ?
Zn3 C13 H13B 108.8 . . ?
H13A C13 H13B 107.7 . . ?
O2 C15 C16 110.79(18) . . ?
O2 C15 H15A 109.5 . . ?
C16 C15 H15A 109.5 . . ?
O2 C15 H15B 109.5 . . ?
C16 C15 H15B 109.5 . . ?
H15A C15 H15B 108.1 . . ?
N3 C16 C15 110.67(18) . . ?
N3 C16 C15A 108.2(6) . . ?
C15 C16 C15A 99.5(7) . . ?
N3 C16 H16A 109.5 . . ?
C15 C16 H16A 109.5 . . ?
N3 C16 H16B 109.5 . . ?
C15 C16 H16B 109.5 . . ?
C15A C16 H16B 119.0 . . ?
H16A C16 H16B 108.1 . . ?
N3 C16 H16C 110.1 . . ?
C15 C16 H16C 117.6 . . ?
C15A C16 H16C 110.1 . . ?
H16A C16 H16C 98.7 . . ?
N3 C16 H16D 110.1 . . ?
C15A C16 H16D 110.1 . . ?
H16A C16 H16D 119.3 . . ?
H16B C16 H16D 99.6 . . ?
H16C C16 H16D 108.4 . . ?
N3 C17 H17A 109.5 . . ?
N3 C17 H17B 109.5 . . ?
H17A C17 H17B 109.5 . . ?
N3 C17 H17C 109.5 . . ?
H17A C17 H17C 109.5 . . ?
H17B C17 H17C 109.5 . . ?
N3 C18 H18A 109.5 . . ?
N3 C18 H18B 109.5 . . ?
H18A C18 H18B 109.5 . . ?
N3 C18 H18C 109.5 . . ?
H18A C18 H18C 109.5 . . ?
H18B C18 H18C 109.5 . . ?
C20 C19 Zn4 116.0(2) . . ?
C20 C19 H19A 108.3 . . ?
Zn4 C19 H19A 108.3 . . ?
C20 C19 H19B 108.3 . . ?
Zn4 C19 H19B 108.3 . . ?
H19A C19 H19B 107.4 . . ?
O3 C21 C22 110.13(18) . . ?
O3 C21 H21A 109.6 . . ?
C22 C21 H21A 109.6 . . ?
O3 C21 H21B 109.6 . . ?
C22 C21 H21B 109.6 . . ?
H21A C21 H21B 108.1 . . ?
N4 C22 C21A 105.3(6) . . ?
N4 C22 C21 110.87(17) . . ?
C21A C22 C21 101.0(7) . . ?
N4 C22 H22A 109.5 . . ?
C21A C22 H22A 120.3 . . ?
C21 C22 H22A 109.5 . . ?
N4 C22 H22B 109.5 . . ?
C21 C22 H22B 109.5 . . ?
H22A C22 H22B 108.1 . . ?
N4 C22 H22C 110.7 . . ?
C21A C22 H22C 110.7 . . ?
H22A C22 H22C 100.3 . . ?
H22B C22 H22C 118.2 . . ?
N4 C22 H22D 110.7 . . ?
C21A C22 H22D 110.7 . . ?
C21 C22 H22D 117.2 . . ?
H22B C22 H22D 98.3 . . ?
H22C C22 H22D 108.8 . . ?
N4 C23 H23A 109.5 . . ?
N4 C23 H23B 109.5 . . ?
H23A C23 H23B 109.5 . . ?
N4 C23 H23C 109.5 . . ?
H23A C23 H23C 109.5 . . ?
H23B C23 H23C 109.5 . . ?
N4 C24 H24A 109.5 . . ?
N4 C24 H24B 109.5 . . ?
H24A C24 H24B 109.5 . . ?
N4 C24 H24C 109.5 . . ?
H24A C24 H24C 109.5 . . ?
H24B C24 H24C 109.5 . . ?
Zn1A C1A H1C 109.5 . . ?
Zn1A C1A H1D 109.5 . . ?
H1C C1A H1D 108.0 . . ?
O1A C3A C4 114.0(8) . . ?
O1A C3A H3C 108.8 . . ?
C4 C3A H3C 108.8 . . ?
O1A C3A H3D 108.8 . . ?
C4 C3A H3D 108.8 . . ?
H3C C3A H3D 107.7 . . ?
Zn2A C7A H7C 108.3 . . ?
Zn2A C7A H7D 108.3 . . ?
H7C C7A H7D 107.4 . . ?
O2A C9A C10 108.3(8) . . ?
O2A C9A H9C 110.0 . . ?
C10 C9A H9C 110.0 . . ?
O2A C9A H9D 110.0 . . ?
C10 C9A H9D 110.0 . . ?
H9C C9A H9D 108.4 . . ?
Zn3A C13A H13C 108.8 . . ?
Zn3A C13A H13D 108.8 . . ?
H13C C13A H13D 107.7 . . ?
O3A C15A C16 108.5(9) . . ?
O3A C15A H15C 110.0 . . ?
C16 C15A H15C 110.0 . . ?
O3A C15A H15D 110.0 . . ?
C16 C15A H15D 110.0 . . ?
H15C C15A H15D 108.4 . . ?
Zn4A C19A H19C 109.7 . . ?
Zn4A C19A H19D 109.7 . . ?
H19C C19A H19D 108.2 . . ?
O4A C21A C22 112.3(10) . . ?
O4A C21A H21C 109.2 . . ?
C22 C21A H21C 109.2 . . ?
O4A C21A H21D 109.2 . . ?
C22 C21A H21D 109.2 . . ?
H21C C21A H21D 107.9 . . ?

loop_
_geom_bond_atom_site_label_1
_geom_bond_atom_site_label_2
_geom_bond_distance
_geom_bond_site_symmetry_2
_geom_bond_publ_flag
Zn1 C1 1.976(3) . ?
Zn1 O1 1.9769(15) . ?
Zn1 O4 1.9839(16) . ?
Zn1 N1 2.1867(18) . ?
Zn2 O1 1.9757(14) . ?
Zn2 C7 1.985(2) . ?
Zn2 O2 1.9848(15) . ?
Zn2 N2 2.1978(16) . ?
Zn3 O3 1.9764(15) . ?
Zn3 O2 1.9797(15) . ?
Zn3 C13 1.982(3) . ?
Zn3 N3 2.2257(17) . ?
Zn4 O3 1.9693(15) . ?
Zn4 O4 1.9772(16) . ?
Zn4 C19 1.981(3) . ?
Zn4 N4 2.2085(18) . ?
O1 C9 1.409(3) . ?
O2 C15 1.411(3) . ?
O3 C21 1.414(3) . ?
O4 C3 1.408(3) . ?
Zn1A O4A 1.958(8) . ?
Zn1A O1A 1.979(8) . ?
Zn1A C1A 1.983(14) . ?
Zn1A N1 2.322(3) . ?
Zn2A C7A 1.971(13) . ?
Zn2A O2A 1.973(7) . ?
Zn2A O1A 1.978(7) . ?
Zn2A N2 2.158(3) . ?
Zn3A C13A 1.951(12) . ?
Zn3A O3A 1.978(8) . ?
Zn3A O2A 1.982(7) . ?
Zn3A N3 2.140(3) . ?
Zn4A C19A 1.971(13) . ?
Zn4A O4A 1.982(8) . ?
Zn4A O3A 1.991(8) . ?
Zn4A N4 2.213(4) . ?
O1A C3A 1.419(13) . ?
O2A C9A 1.427(13) . ?
O3A C15A 1.419(13) . ?
O4A C21A 1.411(14) . ?
N1 C5 1.459(3) . ?
N1 C6 1.466(3) . ?
N1 C4 1.473(3) . ?
N2 C11 1.460(3) . ?
N2 C12 1.465(3) . ?
N2 C10 1.467(2) . ?
N3 C18 1.465(3) . ?
N3 C17 1.466(3) . ?
N3 C16 1.474(3) . ?
N4 C24 1.458(3) . ?
N4 C22 1.468(3) . ?
N4 C23 1.474(3) . ?
C1 C2 1.507(4) . ?
C1 H1A 0.9900 . ?
C1 H1B 0.9900 . ?
C2 H2A 0.9800 . ?
C2 H2B 0.9800 . ?
C2 H2C 0.9800 . ?
C3 C4 1.514(3) . ?
C3 H3A 0.9900 . ?
C3 H3B 0.9900 . ?
C4 C3A 1.570(12) . ?
C4 H4A 0.9900 . ?
C4 H4B 0.9900 . ?
C4 H4C 0.9900 . ?
C4 H4D 0.9900 . ?
C5 H5A 0.9800 . ?
C5 H5B 0.9800 . ?
C5 H5C 0.9800 . ?
C6 H6A 0.9800 . ?
C6 H6B 0.9800 . ?
C6 H6C 0.9800 . ?
C7 C8 1.535(3) . ?
C7 H7A 0.9900 . ?
C7 H7B 0.9900 . ?
C8 H8A 0.9800 . ?
C8 H8B 0.9800 . ?
C8 H8C 0.9800 . ?
C9 C10 1.531(3) . ?
C9 H9A 0.9900 . ?
C9 H9B 0.9900 . ?
C10 C9A 1.626(14) . ?
C10 H10A 0.9900 . ?
C10 H10B 0.9900 . ?
C10 H10C 0.9900 . ?
C10 H10D 0.9900 . ?
C11 H11A 0.9800 . ?
C11 H11B 0.9800 . ?
C11 H11C 0.9800 . ?
C12 H12A 0.9800 . ?
C12 H12B 0.9800 . ?
C12 H12C 0.9800 . ?
C13 C14 1.545(3) . ?
C13 H13A 0.9900 . ?
C13 H13B 0.9900 . ?
C14 H14A 0.9800 . ?
C14 H14B 0.9800 . ?
C14 H14C 0.9800 . ?
C15 C16 1.522(3) . ?
C15 H15A 0.9900 . ?
C15 H15B 0.9900 . ?
C16 C15A 1.533(13) . ?
C16 H16A 0.9900 . ?
C16 H16B 0.9900 . ?
C16 H16C 0.9900 . ?
C16 H16D 0.9900 . ?
C17 H17A 0.9800 . ?
C17 H17B 0.9800 . ?
C17 H17C 0.9800 . ?
C18 H18A 0.9800 . ?
C18 H18B 0.9800 . ?
C18 H18C 0.9800 . ?
C19 C20 1.514(4) . ?
C19 H19A 0.9900 . ?
C19 H19B 0.9900 . ?
C20 H20A 0.9800 . ?
C20 H20B 0.9800 . ?
C20 H20C 0.9800 . ?
C21 C22 1.521(3) . ?
C21 H21A 0.9900 . ?
C21 H21B 0.9900 . ?
C22 C21A 1.477(15) . ?
C22 H22A 0.9900 . ?
C22 H22B 0.9900 . ?
C22 H22C 0.9900 . ?
C22 H22D 0.9900 . ?
C23 H23A 0.9800 . ?
C23 H23B 0.9800 . ?
C23 H23C 0.9800 . ?
C24 H24A 0.9800 . ?
C24 H24B 0.9800 . ?
C24 H24C 0.9800 . ?
C1A H1C 0.9900 . ?
C1A H1D 0.9900 . ?
C3A H3C 0.9900 . ?
C3A H3D 0.9900 . ?
C7A H7C 0.9900 . ?
C7A H7D 0.9900 . ?
C9A H9C 0.9900 . ?
C9A H9D 0.9900 . ?
C13A H13C 0.9900 . ?
C13A H13D 0.9900 . ?
C15A H15C 0.9900 . ?
C15A H15D 0.9900 . ?
C19A H19C 0.9900 . ?
C19A H19D 0.9900 . ?
C21A H21C 0.9900 . ?
C21A H21D 0.9900 . ?
